data_2228052
loop_
_publ_author_name
'Kato, Yuichi'
'Nagasawa, Atsushi'
'Kataoka, Kotaro'
'Okamoto, Akiko'
'Yonezawa, Noriyuki'

_publ_section_title
;
 (4-Bromophenyl)(3,6-dimethoxy-2-naphthyl)methanone
;
_journal_coeditor_code VM2049
_journal_issue 11
_journal_name_full 'Acta Crystallographica Section E'
_journal_page_first o2795
_journal_paper_doi 10.1107/S160053681004016X
_journal_volume 66
_journal_year 2010
_chemical_formula_iupac 'C19 H15 Br O3'
_chemical_formula_moiety 'C19 H15 Br O3'
_chemical_formula_sum 'C19 H15 Br O3'
_chemical_formula_weight 371.22
_chemical_melting_point_gt 416.9
_chemical_melting_point_lt 419.5
_chemical_name_systematic
;
(4-Bromophenyl)(3,6-dimethoxy-2-naphthyl)methanone
;
_space_group_IT_number 14
_symmetry_cell_setting monoclinic
_symmetry_space_group_name_Hall '-P 2ybc'
_symmetry_space_group_name_H-M 'P 1 21/c 1'
_atom_sites_solution_hydrogens geom
_atom_sites_solution_primary direct
_atom_sites_solution_secondary difmap
_audit_creation_method SHELXL-97
_cell_angle_alpha 90.00
_cell_angle_beta 105.9710(10)
_cell_angle_gamma 90.00
_cell_formula_units_Z 4
_cell_length_a 7.88917(14)
_cell_length_b 21.0182(4)
_cell_length_c 10.06272(18)
_cell_measurement_reflns_used 26572
_cell_measurement_temperature 193(2)
_cell_measurement_theta_max 68.3
_cell_measurement_theta_min 4.2
_cell_volume 1604.16(5)
_computing_cell_refinement 'PROCESS-AUTO (Rigaku, 1998)'
_computing_data_collection 'PROCESS-AUTO (Rigaku, 1998)'
_computing_data_reduction 'CrystalStructure (Rigaku/MSC, 2004)'
_computing_molecular_graphics 'ORTEPIII (Burnett & Johnson, 1996)'
_computing_publication_material 'SHELXL97 (Sheldrick, 2008)'
_computing_structure_refinement 'SHELXL97 (Sheldrick, 2008)'
_computing_structure_solution 'SIR2004 (Burla <i>et al.</i>, 2005)'
_diffrn_ambient_temperature 193(2)
_diffrn_detector_area_resol_mean 10.00
_diffrn_measured_fraction_theta_full 0.999
_diffrn_measured_fraction_theta_max 0.999
_diffrn_measurement_device_type 'Rigaku R-AXIS RAPID'
_diffrn_measurement_method \w
_diffrn_radiation_monochromator graphite
_diffrn_radiation_source 'rotating anode'
_diffrn_radiation_type CuK\a
_diffrn_radiation_wavelength 1.54187
_diffrn_reflns_av_R_equivalents 0.0440
_diffrn_reflns_av_sigmaI/netI 0.0177
_diffrn_reflns_limit_h_max 9
_diffrn_reflns_limit_h_min -9
_diffrn_reflns_limit_k_max 25
_diffrn_reflns_limit_k_min -25
_diffrn_reflns_limit_l_max 12
_diffrn_reflns_limit_l_min -12
_diffrn_reflns_number 29541
_diffrn_reflns_theta_full 68.25
_diffrn_reflns_theta_max 68.25
_diffrn_reflns_theta_min 4.21
_diffrn_standards_number 29541
_exptl_absorpt_coefficient_mu 3.598
_exptl_absorpt_correction_T_max 0.5331
_exptl_absorpt_correction_T_min 0.1609
_exptl_absorpt_correction_type numerical
_exptl_absorpt_process_details '(<i>NUMABS</i>; Higashi, 1999)'
_exptl_crystal_colour colorless
_exptl_crystal_density_diffrn 1.537
_exptl_crystal_density_method 'not measured'
_exptl_crystal_description platelet
_exptl_crystal_F_000 752
_exptl_crystal_size_max 0.60
_exptl_crystal_size_mid 0.40
_exptl_crystal_size_min 0.20
_refine_diff_density_max 0.431
_refine_diff_density_min -1.025
_refine_ls_goodness_of_fit_ref 1.119
_refine_ls_hydrogen_treatment constr
_refine_ls_matrix_type full
_refine_ls_number_parameters 210
_refine_ls_number_reflns 2934
_refine_ls_number_restraints 0
_refine_ls_restrained_S_all 1.119
_refine_ls_R_factor_all 0.0334
_refine_ls_R_factor_gt 0.0324
_refine_ls_shift/su_max 0.000
_refine_ls_shift/su_mean 0.000
_refine_ls_structure_factor_coef Fsqd
_refine_ls_weighting_details 'calc w=1/[\s^2^(Fo^2^)+(0.0497P)^2^+0.6344P] where P=(Fo^2^+2Fc^2^)/3'
_refine_ls_weighting_scheme calc
_refine_ls_wR_factor_gt 0.0846
_refine_ls_wR_factor_ref 0.0855
_reflns_number_gt 2767
_reflns_number_total 2934
_reflns_threshold_expression I>2sigma(I)
_cod_data_source_file vm2049.cif
_cod_data_source_block I
_cod_original_sg_symbol_H-M 'P 21/c'
_cod_database_code 2228052
_cod_database_fobs_code 2228052

loop_
_symmetry_equiv_pos_as_xyz
'x, y, z'
'-x, y+1/2, -z+1/2'
'-x, -y, -z'
'x, -y-1/2, z-1/2'

loop_
_atom_site_type_symbol
_atom_site_label
_atom_site_fract_x
_atom_site_fract_y
_atom_site_fract_z
_atom_site_U_iso_or_equiv
_atom_site_adp_type
_atom_site_calc_flag
_atom_site_refinement_flags
_atom_site_occupancy
_atom_site_disorder_assembly
_atom_site_disorder_group
Br Br1 0.24719(3) 0.056869(10) 0.494126(19) 0.03961(11) Uani d . 1 . .
O O1 -0.46425(17) 0.28009(7) -0.69867(14) 0.0406(3) Uani d . 1 . .
O O2 0.20106(17) 0.19970(6) -0.05734(13) 0.0342(3) Uani d . 1 . .
O O3 0.24997(19) 0.03129(7) -0.18371(14) 0.0405(3) Uani d . 1 . .
C C1 -0.3611(2) 0.24042(10) -0.6033(2) 0.0324(4) Uani d . 1 . .
C C2 -0.3738(3) 0.17558(10) -0.6441(2) 0.0384(4) Uani d . 1 . .
H H2 -0.4485 0.1636 -0.7292 0.046 Uiso calc R 1 . .
C C3 -0.2762(3) 0.13090(10) -0.5582(2) 0.0375(4) Uani d . 1 . .
H H3 -0.2853 0.0885 -0.5854 0.045 Uiso calc R 1 . .
C C4 -0.1608(2) 0.14784(9) -0.4282(2) 0.0302(4) Uani d . 1 . .
C C5 -0.0537(2) 0.10319(9) -0.33881(19) 0.0303(4) Uani d . 1 . .
H H5 -0.0616 0.0605 -0.3643 0.036 Uiso calc R 1 . .
C C6 0.0620(2) 0.12056(9) -0.21526(18) 0.0284(4) Uani d . 1 . .
C C7 0.0759(2) 0.18618(9) -0.17702(18) 0.0279(4) Uani d . 1 . .
C C8 -0.0283(2) 0.23056(9) -0.26096(19) 0.0284(4) Uani d . 1 . .
H H8 -0.0198 0.2730 -0.2340 0.034 Uiso calc R 1 . .
C C9 -0.1488(2) 0.21296(9) -0.38808(19) 0.0278(4) Uani d . 1 . .
C C10 -0.2524(2) 0.25890(10) -0.47798(19) 0.0303(4) Uani d . 1 . .
H H10 -0.2466 0.3015 -0.4520 0.036 Uiso calc R 1 . .
C C11 0.1740(2) 0.06982(9) -0.1299(2) 0.0308(4) Uani d . 1 . .
C C12 0.1884(2) 0.06594(8) 0.02077(19) 0.0291(4) Uani d . 1 . .
C C13 0.0583(2) 0.09052(9) 0.0753(2) 0.0349(4) Uani d . 1 . .
H H13 -0.0401 0.1100 0.0169 0.042 Uiso calc R 1 . .
C C14 0.0731(3) 0.08652(9) 0.2154(2) 0.0363(4) Uani d . 1 . .
H H14 -0.0155 0.1024 0.2509 0.044 Uiso calc R 1 . .
C C15 0.2217(3) 0.05857(8) 0.3014(2) 0.0312(4) Uani d . 1 . .
C C16 0.3515(3) 0.03239(10) 0.2499(2) 0.0370(4) Uani d . 1 . .
H H16 0.4493 0.0127 0.3087 0.044 Uiso calc R 1 . .
C C17 0.3339(3) 0.03590(10) 0.1099(2) 0.0358(4) Uani d . 1 . .
H H17 0.4200 0.0180 0.0743 0.043 Uiso calc R 1 . .
C C18 -0.4465(3) 0.34656(10) -0.6723(2) 0.0454(5) Uani d . 1 . .
H H18A -0.5287 0.3692 -0.7451 0.055 Uiso calc R 1 . .
H H18B -0.3286 0.3596 -0.6683 0.055 Uiso calc R 1 . .
H H18C -0.4704 0.3558 -0.5857 0.055 Uiso calc R 1 . .
C C19 0.2347(2) 0.26549(10) -0.0224(2) 0.0348(4) Uani d . 1 . .
H H19A 0.3294 0.2689 0.0609 0.042 Uiso calc R 1 . .
H H19B 0.1305 0.2847 -0.0086 0.042 Uiso calc R 1 . .
H H19C 0.2667 0.2869 -0.0962 0.042 Uiso calc R 1 . .

loop_
_atom_site_aniso_label
_atom_site_aniso_U_11
_atom_site_aniso_U_22
_atom_site_aniso_U_33
_atom_site_aniso_U_12
_atom_site_aniso_U_13
_atom_site_aniso_U_23
Br1 0.05907(18) 0.03269(17) 0.02418(16) 0.00179(8) 0.00659(11) -0.00036(7)
O1 0.0367(7) 0.0454(8) 0.0321(7) 0.0022(6) -0.0032(6) 0.0083(6)
O2 0.0389(7) 0.0309(7) 0.0260(7) 0.0006(5) -0.0024(5) -0.0014(5)
O3 0.0488(8) 0.0407(8) 0.0321(7) 0.0134(6) 0.0113(6) -0.0007(6)
C1 0.0269(8) 0.0411(11) 0.0274(9) 0.0000(7) 0.0044(7) 0.0071(8)
C2 0.0370(9) 0.0451(12) 0.0269(10) -0.0061(8) -0.0017(8) 0.0000(8)
C3 0.0399(10) 0.0365(11) 0.0309(11) -0.0069(8) 0.0011(8) -0.0009(9)
C4 0.0301(8) 0.0321(10) 0.0278(9) -0.0050(7) 0.0071(7) 0.0003(7)
C5 0.0353(9) 0.0280(9) 0.0272(9) -0.0032(7) 0.0077(7) -0.0001(7)
C6 0.0310(8) 0.0298(9) 0.0248(9) 0.0001(7) 0.0083(7) 0.0030(7)
C7 0.0287(8) 0.0325(9) 0.0216(8) -0.0019(7) 0.0055(6) -0.0005(7)
C8 0.0308(8) 0.0271(9) 0.0263(9) -0.0003(7) 0.0066(7) -0.0001(7)
C9 0.0261(8) 0.0320(10) 0.0260(9) -0.0010(7) 0.0083(7) 0.0028(7)
C10 0.0298(9) 0.0326(10) 0.0282(9) -0.0004(7) 0.0074(7) 0.0036(7)
C11 0.0324(9) 0.0292(9) 0.0292(10) 0.0004(7) 0.0060(7) 0.0010(8)
C12 0.0331(9) 0.0248(9) 0.0282(10) 0.0013(7) 0.0063(7) 0.0023(7)
C13 0.0339(9) 0.0383(10) 0.0311(10) 0.0102(8) 0.0067(8) 0.0084(8)
C14 0.0404(10) 0.0361(10) 0.0337(10) 0.0087(8) 0.0123(8) 0.0054(8)
C15 0.0427(10) 0.0243(9) 0.0246(9) -0.0018(7) 0.0059(8) 0.0015(7)
C16 0.0371(9) 0.0375(11) 0.0313(10) 0.0092(8) 0.0006(8) 0.0032(8)
C17 0.0358(9) 0.0372(11) 0.0335(10) 0.0107(8) 0.0081(8) 0.0030(9)
C18 0.0429(11) 0.0452(12) 0.0415(12) 0.0071(9) 0.0004(9) 0.0127(10)
C19 0.0362(9) 0.0335(11) 0.0304(9) -0.0010(7) 0.0019(8) -0.0052(8)

loop_
_atom_type_symbol
_atom_type_description
_atom_type_scat_dispersion_real
_atom_type_scat_dispersion_imag
_atom_type_scat_source
C C 0.0181 0.0091 'International Tables Vol C Tables 4.2.6.8 and 6.1.1.4'
H H 0.0000 0.0000 'International Tables Vol C Tables 4.2.6.8 and 6.1.1.4'
O O 0.0492 0.0322 'International Tables Vol C Tables 4.2.6.8 and 6.1.1.4'
Br Br -0.6763 1.2805 'International Tables Vol C Tables 4.2.6.8 and 6.1.1.4'

loop_
_geom_angle_atom_site_label_1
_geom_angle_atom_site_label_2
_geom_angle_atom_site_label_3
_geom_angle_site_symmetry_1
_geom_angle_site_symmetry_3
_geom_angle
_geom_angle_publ_flag
C1 O1 C18 . . 117.51(15) ?
C7 O2 C19 . . 117.30(14) ?
O1 C1 C10 . . 125.22(19) ?
O1 C1 C2 . . 113.82(17) ?
C10 C1 C2 . . 120.96(17) ?
C3 C2 C1 . . 119.73(18) ?
C3 C2 H2 . . 120.1 ?
C1 C2 H2 . . 120.1 ?
C2 C3 C4 . . 121.30(19) ?
C2 C3 H3 . . 119.4 ?
C4 C3 H3 . . 119.4 ?
C5 C4 C3 . . 122.78(18) ?
C5 C4 C9 . . 118.58(16) ?
C3 C4 C9 . . 118.61(17) ?
C6 C5 C4 . . 122.20(17) ?
C6 C5 H5 . . 118.9 ?
C4 C5 H5 . . 118.9 ?
C5 C6 C7 . . 118.89(16) ?
C5 C6 C11 . . 118.06(17) ?
C7 C6 C11 . . 122.98(16) ?
O2 C7 C8 . . 124.72(16) ?
O2 C7 C6 . . 115.05(15) ?
C8 C7 C6 . . 120.19(16) ?
C7 C8 C9 . . 121.22(17) ?
C7 C8 H8 . . 119.4 ?
C9 C8 H8 . . 119.4 ?
C8 C9 C10 . . 121.58(18) ?
C8 C9 C4 . . 118.88(16) ?
C10 C9 C4 . . 119.50(17) ?
C1 C10 C9 . . 119.90(19) ?
C1 C10 H10 . . 120.1 ?
C9 C10 H10 . . 120.1 ?
O3 C11 C12 . . 120.38(17) ?
O3 C11 C6 . . 120.23(18) ?
C12 C11 C6 . . 119.37(16) ?
C13 C12 C17 . . 118.65(18) ?
C13 C12 C11 . . 121.55(16) ?
C17 C12 C11 . . 119.78(17) ?
C14 C13 C12 . . 121.02(17) ?
C14 C13 H13 . . 119.5 ?
C12 C13 H13 . . 119.5 ?
C15 C14 C13 . . 118.84(18) ?
C15 C14 H14 . . 120.6 ?
C13 C14 H14 . . 120.6 ?
C14 C15 C16 . . 121.49(18) ?
C14 C15 Br1 . . 118.80(15) ?
C16 C15 Br1 . . 119.71(14) ?
C17 C16 C15 . . 119.00(17) ?
C17 C16 H16 . . 120.5 ?
C15 C16 H16 . . 120.5 ?
C16 C17 C12 . . 120.94(18) ?
C16 C17 H17 . . 119.5 ?
C12 C17 H17 . . 119.5 ?
O1 C18 H18A . . 109.5 ?
O1 C18 H18B . . 109.5 ?
H18A C18 H18B . . 109.5 ?
O1 C18 H18C . . 109.5 ?
H18A C18 H18C . . 109.5 ?
H18B C18 H18C . . 109.5 ?
O2 C19 H19A . . 109.5 ?
O2 C19 H19B . . 109.5 ?
H19A C19 H19B . . 109.5 ?
O2 C19 H19C . . 109.5 ?
H19A C19 H19C . . 109.5 ?
H19B C19 H19C . . 109.5 ?

loop_
_geom_bond_atom_site_label_1
_geom_bond_atom_site_label_2
_geom_bond_site_symmetry_2
_geom_bond_distance
_geom_bond_publ_flag
Br1 C15 . 1.8942(19) ?
O1 C1 . 1.359(2) ?
O1 C18 . 1.422(3) ?
O2 C7 . 1.361(2) ?
O2 C19 . 1.433(2) ?
O3 C11 . 1.219(2) ?
C1 C10 . 1.372(3) ?
C1 C2 . 1.419(3) ?
C2 C3 . 1.362(3) ?
C2 H2 . 0.9300 ?
C3 C4 . 1.419(3) ?
C3 H3 . 0.9300 ?
C4 C5 . 1.409(3) ?
C4 C9 . 1.423(3) ?
C5 C6 . 1.374(3) ?
C5 H5 . 0.9300 ?
C6 C7 . 1.428(3) ?
C6 C11 . 1.496(3) ?
C7 C8 . 1.370(3) ?
C8 C9 . 1.417(2) ?
C8 H8 . 0.9300 ?
C9 C10 . 1.418(3) ?
C10 H10 . 0.9300 ?
C11 C12 . 1.491(3) ?
C12 C13 . 1.390(3) ?
C12 C17 . 1.398(3) ?
C13 C14 . 1.384(3) ?
C13 H13 . 0.9300 ?
C14 C15 . 1.383(3) ?
C14 H14 . 0.9300 ?
C15 C16 . 1.383(3) ?
C16 C17 . 1.379(3) ?
C16 H16 . 0.9300 ?
C17 H17 . 0.9300 ?
C18 H18A . 0.9600 ?
C18 H18B . 0.9600 ?
C18 H18C . 0.9600 ?
C19 H19A . 0.9600 ?
C19 H19B . 0.9600 ?
C19 H19C . 0.9600 ?

loop_
_geom_hbond_atom_site_label_D
_geom_hbond_atom_site_label_H
_geom_hbond_atom_site_label_A
_geom_hbond_site_symmetry_A
_geom_hbond_distance_DH
_geom_hbond_distance_HA
_geom_hbond_distance_DA
_geom_hbond_angle_DHA
C19 H19A O1 1_656 0.96 2.53 3.477(2) 170
C5 H5 Br 3 0.93 2.98 3.8441(18) 155

loop_
_geom_torsion_atom_site_label_1
_geom_torsion_atom_site_label_2
_geom_torsion_atom_site_label_3
_geom_torsion_atom_site_label_4
_geom_torsion_site_symmetry_1
_geom_torsion_site_symmetry_2
_geom_torsion_site_symmetry_3
_geom_torsion_site_symmetry_4
_geom_torsion
_geom_torsion_publ_flag
C18 O1 C1 C10 . . . . 6.0(3) ?
C18 O1 C1 C2 . . . . -173.88(17) ?
O1 C1 C2 C3 . . . . 179.56(18) ?
C10 C1 C2 C3 . . . . -0.3(3) ?
C1 C2 C3 C4 . . . . -0.2(3) ?
C2 C3 C4 C5 . . . . -177.87(19) ?
C2 C3 C4 C9 . . . . 0.2(3) ?
C3 C4 C5 C6 . . . . 177.68(18) ?
C9 C4 C5 C6 . . . . -0.3(3) ?
C4 C5 C6 C7 . . . . -0.9(3) ?
C4 C5 C6 C11 . . . . -178.08(17) ?
C19 O2 C7 C8 . . . . -4.8(2) ?
C19 O2 C7 C6 . . . . 172.93(15) ?
C5 C6 C7 O2 . . . . -176.14(16) ?
C11 C6 C7 O2 . . . . 0.9(2) ?
C5 C6 C7 C8 . . . . 1.7(3) ?
C11 C6 C7 C8 . . . . 178.79(16) ?
O2 C7 C8 C9 . . . . 176.31(16) ?
C6 C7 C8 C9 . . . . -1.4(3) ?
C7 C8 C9 C10 . . . . -177.62(16) ?
C7 C8 C9 C4 . . . . 0.1(3) ?
C5 C4 C9 C8 . . . . 0.8(3) ?
C3 C4 C9 C8 . . . . -177.36(17) ?
C5 C4 C9 C10 . . . . 178.52(16) ?
C3 C4 C9 C10 . . . . 0.4(3) ?
O1 C1 C10 C9 . . . . -178.98(17) ?
C2 C1 C10 C9 . . . . 0.9(3) ?
C8 C9 C10 C1 . . . . 176.76(17) ?
C4 C9 C10 C1 . . . . -0.9(2) ?
C5 C6 C11 O3 . . . . 46.0(3) ?
C7 C6 C11 O3 . . . . -131.1(2) ?
C5 C6 C11 C12 . . . . -132.63(18) ?
C7 C6 C11 C12 . . . . 50.3(2) ?
O3 C11 C12 C13 . . . . -154.64(19) ?
C6 C11 C12 C13 . . . . 24.0(3) ?
O3 C11 C12 C17 . . . . 24.1(3) ?
C6 C11 C12 C17 . . . . -157.30(19) ?
C17 C12 C13 C14 . . . . 1.1(3) ?
C11 C12 C13 C14 . . . . 179.87(18) ?
C12 C13 C14 C15 . . . . 1.2(3) ?
C13 C14 C15 C16 . . . . -2.7(3) ?
C13 C14 C15 Br1 . . . . 176.93(15) ?
C14 C15 C16 C17 . . . . 1.8(3) ?
Br1 C15 C16 C17 . . . . -177.86(15) ?
C15 C16 C17 C12 . . . . 0.7(3) ?
C13 C12 C17 C16 . . . . -2.1(3) ?
C11 C12 C17 C16 . . . . 179.15(19) ?

loop_
_cod_related_entry_id
_cod_related_entry_database
_cod_related_entry_code
1 ChemSpider 26231330
